data_2008286
loop_
_publ_author_name
'Boese, Roland'
'Bl\"aser, Dieter'
'Latz, R\"udiger'
'B\"aumen, Anja'

_publ_section_title
;
 2,2,5,5-Tetramethylhex-3-yne at 281K
;
_journal_issue 3
_journal_name_full 'Acta Crystallographica Section C'
_journal_page_first IUC9900016
_journal_paper_doi 10.1107/S0108270199099746
_journal_volume 55
_journal_year 1999
_chemical_formula_iupac 'C10 H18'
_chemical_formula_sum 'C10 H18'
_chemical_formula_weight 138.24
_chemical_melting_point .299E-298
_chemical_name_systematic
;
2,2,5,5-tetramethyl-hex-3-yne
;
_space_group_IT_number 62
_symmetry_cell_setting orthorhombic
_symmetry_space_group_name_Hall '-P 2ac 2n'
_symmetry_space_group_name_H-M 'P n m a'
_cell_angle_alpha 90.00
_cell_angle_beta 90.00
_cell_angle_gamma 90.00
_cell_formula_units_Z 4
_cell_length_a 17.836(4)
_cell_length_b 9.805(2)
_cell_length_c 5.8130(10)
_cell_measurement_reflns_used 50
_cell_measurement_temperature 103(2)
_cell_measurement_theta_max 25
_cell_measurement_theta_min 20
_cell_volume 1016.6(4)
_computing_cell_refinement P3-VMS
_computing_data_collection 'P3-VMS (Siemens, 1991a)'
_computing_data_reduction 'XDISK (Siemens, 1991b)'
_computing_molecular_graphics SHELXL97
_computing_publication_material SHELXL97
_computing_structure_refinement SHELXL97
_computing_structure_solution 'SHELXL97 (Sheldrick, 1997)'
_diffrn_ambient_temperature 103(2)
_diffrn_measured_fraction_theta_full 0.564
_diffrn_measured_fraction_theta_max 0.564
_diffrn_measurement_device_type 'Nicolet R3m/V four-circle'
_diffrn_measurement_method 'Wyckoff-scan mode'
_diffrn_radiation_monochromator graphite
_diffrn_radiation_source 'fine-focus sealed tube'
_diffrn_radiation_type MoK\a
_diffrn_radiation_wavelength 0.71073
_diffrn_reflns_av_R_equivalents 0.035
_diffrn_reflns_av_sigmaI/netI 0.0271
_diffrn_reflns_limit_h_max 31
_diffrn_reflns_limit_h_min -19
_diffrn_reflns_limit_k_max 17
_diffrn_reflns_limit_k_min -10
_diffrn_reflns_limit_l_max 9
_diffrn_reflns_limit_l_min -6
_diffrn_reflns_number 4389
_diffrn_reflns_theta_full 39.90
_diffrn_reflns_theta_max 39.90
_diffrn_reflns_theta_min 2.28
_diffrn_standards_decay_% <3
_diffrn_standards_interval_count 100
_diffrn_standards_number 2
_exptl_absorpt_coefficient_mu 0.050
_exptl_absorpt_correction_type none
_exptl_crystal_colour colourless
_exptl_crystal_density_diffrn 0.903
_exptl_crystal_density_method 'not measured'
_exptl_crystal_description cylindrical
_exptl_crystal_F_000 312
_exptl_crystal_size_max 3
_exptl_crystal_size_rad 0.15
_refine_diff_density_max 0.388
_refine_diff_density_min -0.184
_refine_ls_extinction_method none
_refine_ls_goodness_of_fit_ref 1.046
_refine_ls_hydrogen_treatment refall
_refine_ls_matrix_type full
_refine_ls_number_parameters 93
_refine_ls_number_reflns 2001
_refine_ls_number_restraints 0
_refine_ls_restrained_S_all 1.046
_refine_ls_R_factor_all 0.063
_refine_ls_R_factor_gt 0.050
_refine_ls_shift/su_max 0.001
_refine_ls_shift/su_mean 0.000
_refine_ls_structure_factor_coef Fsqd
_refine_ls_weighting_details 'w = 1/[\s^2^(Fo^2^)+(0.0801P)^2^+0.1442P] where P = Fo^2^+2Fc^2^)/3'
_refine_ls_weighting_scheme calc
_refine_ls_wR_factor_ref 0.145
_reflns_number_gt 1688
_reflns_number_total 2001
_reflns_threshold_expression I>2\s(I)
_cod_data_source_file qa0089.cif
_cod_data_source_block buaz0r
_cod_database_code 2008286

loop_
_symmetry_equiv_pos_as_xyz
'x, y, z'
'-x+1/2, -y, z+1/2'
'-x, y+1/2, -z'
'x+1/2, -y+1/2, -z+1/2'
'-x, -y, -z'
'x-1/2, y, -z-1/2'
'x, -y-1/2, z'
'-x-1/2, y-1/2, z-1/2'

loop_
_atom_site_label
_atom_site_fract_x
_atom_site_fract_y
_atom_site_fract_z
_atom_site_U_iso_or_equiv
_atom_site_adp_type
_atom_site_calc_flag
_atom_site_refinement_flags
_atom_site_occupancy
_atom_site_disorder_assembly
_atom_site_disorder_group
_atom_site_type_symbol
C1 0.95999(6) 0.7500 0.0415(2) 0.0225(2) Uani d S 1 . . C
C2 0.89834(6) 0.7500 -0.0420(2) 0.0229(2) Uani d S 1 . . C
C3 0.82262(6) 0.7500 -0.1448(2) 0.0235(2) Uani d S 1 . . C
C4 0.82964(8) 0.7500 -0.4061(3) 0.0456(5) Uani d S 1 . . C
H4A 0.8559(9) 0.6744(18) -0.463(3) 0.063(5) Uiso d . 1 . . H
H4B 0.7798(13) 0.7500 -0.477(4) 0.054(6) Uiso d S 1 . . H
C5 0.78013(5) 0.62283(10) -0.0645(2) 0.0339(2) Uani d . 1 . . C
H5A 0.7748(8) 0.6240(14) 0.109(3) 0.046(4) Uiso d . 1 . . H
H5B 0.7321(8) 0.6235(14) -0.135(3) 0.045(4) Uiso d . 1 . . H
H5C 0.8054(9) 0.5404(16) -0.109(3) 0.055(4) Uiso d . 1 . . H
C6 1.03529(6) 0.7500 0.1470(2) 0.0230(2) Uani d S 1 . . C
C7 1.04359(6) 0.62258(10) 0.2978(2) 0.0337(2) Uani d . 1 . . C
H7A 1.0057(9) 0.6237(17) 0.428(3) 0.053(4) Uiso d . 1 . . H
H7B 1.0375(7) 0.5377(15) 0.209(3) 0.045(4) Uiso d . 1 . . H
H7C 1.0940(9) 0.6193(16) 0.369(3) 0.057(4) Uiso d . 1 . . H
C8 1.09456(8) 0.7500 -0.0420(3) 0.0472(5) Uani d S 1 . . C
H8A 1.1428(13) 0.7500 0.027(4) 0.057(6) Uiso d S 1 . . H
H8B 1.0908(9) 0.6730(17) -0.142(3) 0.056(4) Uiso d . 1 . . H

loop_
_atom_site_aniso_label
_atom_site_aniso_U_11
_atom_site_aniso_U_22
_atom_site_aniso_U_33
_atom_site_aniso_U_12
_atom_site_aniso_U_13
_atom_site_aniso_U_23
C1 0.0197(4) 0.0242(5) 0.0237(5) 0.000 -0.0003(4) 0.000
C2 0.0198(4) 0.0252(5) 0.0236(5) 0.000 -0.0003(4) 0.000
C3 0.0164(4) 0.0309(5) 0.0232(5) 0.000 -0.0013(4) 0.000
C4 0.0237(6) 0.0905(14) 0.0227(6) 0.000 -0.0025(5) 0.000
C5 0.0253(4) 0.0307(4) 0.0457(6) -0.0062(3) -0.0036(4) -0.0011(4)
C6 0.0168(4) 0.0283(5) 0.0239(5) 0.000 -0.0020(4) 0.000
C7 0.0332(4) 0.0279(4) 0.0401(5) 0.0042(3) -0.0108(4) 0.0026(4)
C8 0.0208(5) 0.0887(15) 0.0320(7) 0.000 0.0033(5) 0.000

loop_
_atom_type_symbol
_atom_type_description
_atom_type_scat_dispersion_real
_atom_type_scat_dispersion_imag
_atom_type_scat_source
C C 0.0033 0.0016 'International Tables Vol C Tables 4.2.6.8 and 6.1.1.4'
H H 0.0000 0.0000 'International Tables Vol C Tables 4.2.6.8 and 6.1.1.4'

loop_
_geom_angle_atom_site_label_1
_geom_angle_atom_site_label_2
_geom_angle_atom_site_label_3
_geom_angle_site_symmetry_1
_geom_angle_site_symmetry_3
_geom_angle
C2 C1 C6 . . 179.32(12)
C1 C2 C3 . . 179.98(11)
C2 C3 C4 . . 109.14(10)
C2 C3 C5 . 7_575 109.22(7)
C4 C3 C5 . 7_575 110.13(7)
C2 C3 C5 . . 109.22(7)
C4 C3 C5 . . 110.13(7)
C5 C3 C5 7_575 . 108.97(11)
C3 C4 H4A . . 113.0(10)
C3 C4 H4B . . 110.1(12)
H4A C4 H4B . . 107.8(12)
C3 C5 H5A . . 109.9(8)
C3 C5 H5B . . 108.0(9)
H5A C5 H5B . . 110.2(12)
C3 C5 H5C . . 111.8(9)
H5A C5 H5C . . 108.6(13)
H5B C5 H5C . . 108.3(12)
C1 C6 C8 . . 109.38(11)
C1 C6 C7 . 7_575 108.97(6)
C8 C6 C7 . 7_575 110.19(7)
C1 C6 C7 . . 108.97(6)
C8 C6 C7 . . 110.19(7)
C7 C6 C7 7_575 . 109.11(11)
C6 C7 H7A . . 110.7(9)
C6 C7 H7B . . 112.3(9)
H7A C7 H7B . . 109.0(13)
C6 C7 H7C . . 110.6(9)
H7A C7 H7C . . 107.1(13)
H7B C7 H7C . . 106.9(12)
C6 C8 H8A . . 108.9(13)
C6 C8 H8B . . 112.9(10)
H8A C8 H8B . . 108.7(12)

loop_
_geom_bond_atom_site_label_1
_geom_bond_atom_site_label_2
_geom_bond_site_symmetry_2
_geom_bond_distance
_geom_bond_publ_flag
C1 C2 . 1.2022(15) ?
C1 C6 . 1.4763(16) ?
C2 C3 . 1.4767(15) ?
C3 C4 . 1.524(2) ?
C3 C5 7_575 1.5318(12) ?
C3 C5 . 1.5319(12) ?
C4 H4A . 0.937(17) ?
C4 H4B . 0.98(2) ?
C5 H5A . 1.015(15) ?
C5 H5B . 0.951(14) ?
C5 H5C . 0.961(16) ?
C6 C8 . 1.5242(19) ?
C6 C7 7_575 1.5336(12) ?
C6 C7 . 1.5336(12) ?
C7 H7A . 1.015(16) ?
C7 H7B . 0.984(15) ?
C7 H7C . 0.990(17) ?
C8 H8A . 0.95(2) ?
C8 H8B . 0.954(17) ?
